data_8100598
loop_
_publ_author_name
'Zheng, Yue-Qing'
'Sun, Jie'
'Lin, Jian-Li'

_publ_section_title
;
Crystal structure of trans-triaqua(1,10-phenanthroline-N,N')-sulfatomanganese
(II), Mn(H~2~O)~3~(C~12~H~8~N~2~)SO~4~
;
_journal_issue 2
_journal_name_full 'Zeitschrift f\"ur Kristallographie - New Crystal Structures'
_journal_page_first 189
_journal_page_last 190
_journal_volume 217
_journal_year 2002
_chemical_formula_structural 'Mn(H2 O)3 (C12 H8 N2)SO4'
_chemical_formula_sum 'C12 H14 Mn N2 O7 S'
_chemical_formula_weight 385.25
_space_group_IT_number 14
_symmetry_cell_setting monoclinic
_symmetry_space_group_name_Hall '-P 2ybc'
_symmetry_space_group_name_H-M 'P 1 21/c 1'
_cell_angle_alpha 90.00
_cell_angle_beta 111.880(10)
_cell_angle_gamma 90.00
_cell_formula_units_Z 4
_cell_length_a 12.0200(10)
_cell_length_b 10.0820(10)
_cell_length_c 13.8470(10)
_cell_measurement_temperature 293(2)
_cell_volume 1557.2(2)
_diffrn_ambient_temperature 293(2)
_exptl_crystal_density_diffrn 1.643
_cod_original_sg_symbol_H-M 'P 21/c'
_cod_database_code 8100598

loop_
_symmetry_equiv_pos_as_xyz
'x, y, z'
'-x, y+1/2, -z+1/2'
'-x, -y, -z'
'x, -y-1/2, z-1/2'

loop_
_atom_site_label
_atom_site_type_symbol
_atom_site_fract_x
_atom_site_fract_y
_atom_site_fract_z
_atom_site_U_iso_or_equiv
_atom_site_adp_type
_atom_site_occupancy
_atom_site_calc_flag
_atom_site_refinement_flags
_atom_site_disorder_assembly
_atom_site_disorder_group
Mn Mn 0.85917(2) 0.23587(3) 0.02227(2) 0.02857(11) Uani 1 d . . .
N1 N 0.66755(16) 0.24677(17) 0.01810(16) 0.0383(4) Uani 1 d . . .
N2 N 0.75280(15) 0.07920(17) -0.09169(13) 0.0331(4) Uani 1 d . . .
C1 C 0.6260(3) 0.3290(3) 0.0713(2) 0.0563(7) Uani 1 d . . .
C2 C 0.5055(3) 0.3338(3) 0.0594(3) 0.0677(8) Uani 1 d . . .
C3 C 0.4264(3) 0.2497(3) -0.0081(3) 0.0624(8) Uani 1 d . . .
C4 C 0.46604(18) 0.1601(2) -0.06572(19) 0.0455(5) Uani 1 d . . .
C5 C 0.3889(2) 0.0697(3) -0.1396(2) 0.0593(8) Uani 1 d . . .
C6 C 0.4301(2) -0.0131(3) -0.1929(2) 0.0618(8) Uani 1 d . . .
C7 C 0.5553(2) -0.0162(2) -0.17780(17) 0.0467(5) Uani 1 d . . .
C8 C 0.6047(3) -0.1043(3) -0.2285(2) 0.0648(8) Uani 1 d . . .
C9 C 0.7239(3) -0.1012(3) -0.2112(2) 0.0631(8) Uani 1 d . . .
C10 C 0.7954(2) -0.0065(2) -0.14142(18) 0.0450(5) Uani 1 d . . .
C11 C 0.63407(17) 0.07353(19) -0.10779(15) 0.0326(4) Uani 1 d . . .
C12 C 0.58913(17) 0.1631(2) -0.04989(16) 0.0333(4) Uani 1 d . . .
S S 1.06905(4) 0.28041(4) -0.08316(4) 0.02816(13) Uani 1 d . . .
O1 O 1.00634(14) 0.20944(16) -0.02599(13) 0.0460(4) Uani 1 d . . .
O2 O 0.98699(14) 0.38150(15) -0.15162(12) 0.0408(3) Uani 1 d . . .
O3 O 1.10296(14) 0.18531(14) -0.14787(12) 0.0413(4) Uani 1 d . . .
O4 O 1.17529(14) 0.34569(18) -0.01118(15) 0.0547(5) Uani 1 d . . .
O5 O 0.92908(18) 0.36628(17) 0.15520(13) 0.0522(5) Uani 1 d . . .
O6 O 0.80764(14) 0.41243(15) -0.07919(12) 0.0367(3) Uani 1 d . . .
O7 O 0.91440(17) 0.08338(16) 0.13947(13) 0.0467(4) Uani 1 d . . .
H1 H 0.682(3) 0.386(3) 0.117(3) 0.075(10) Uiso 1 d . . .
H2 H 0.480(3) 0.396(4) 0.099(3) 0.105(13) Uiso 1 d . . .
H3 H 0.349(3) 0.249(3) -0.019(3) 0.068(9) Uiso 1 d . . .
H5 H 0.313(3) 0.074(3) -0.146(3) 0.076(10) Uiso 1 d . . .
H6 H 0.379(3) -0.080(4) -0.244(3) 0.085(11) Uiso 1 d . . .
H8 H 0.555(3) -0.166(4) -0.275(3) 0.096(12) Uiso 1 d . . .
H9 H 0.756(3) -0.155(3) -0.243(3) 0.076(10) Uiso 1 d . . .
H10 H 0.878(3) 0.003(3) -0.127(2) 0.065(8) Uiso 1 d . . .
HAO5 H 0.952(3) 0.441(3) 0.146(2) 0.056(8) Uiso 1 d . . .
HBO5 H 0.983(3) 0.349(3) 0.212(2) 0.066(9) Uiso 1 d . . .
HAO6 H 0.811(3) 0.494(3) -0.053(2) 0.067(9) Uiso 1 d . . .
HBO6 H 0.858(3) 0.417(3) -0.106(2) 0.057(8) Uiso 1 d . . .
HAO7 H 0.934(3) 0.100(3) 0.205(3) 0.069(9) Uiso 1 d . . .
HBO7 H 0.906(2) 0.004(3) 0.132(2) 0.056(8) Uiso 1 d . . .

loop_
_atom_site_aniso_label
_atom_site_aniso_U_11
_atom_site_aniso_U_22
_atom_site_aniso_U_33
_atom_site_aniso_U_23
_atom_site_aniso_U_13
_atom_site_aniso_U_12
Mn 0.02760(16) 0.02530(16) 0.03102(17) -0.00012(11) 0.00886(11) -0.00280(11)
N1 0.0380(9) 0.0344(9) 0.0470(10) -0.0025(7) 0.0212(8) 0.0005(7)
N2 0.0316(8) 0.0323(8) 0.0344(8) -0.0023(7) 0.0111(7) -0.0007(7)
C1 0.0622(16) 0.0484(14) 0.0711(17) -0.0109(13) 0.0396(14) 0.0036(13)
C2 0.0712(19) 0.0634(18) 0.090(2) 0.0040(16) 0.0544(18) 0.0201(16)
C3 0.0425(13) 0.0750(19) 0.083(2) 0.0310(16) 0.0385(15) 0.0222(13)
C4 0.0298(10) 0.0539(13) 0.0525(13) 0.0238(11) 0.0150(9) 0.0050(9)
C5 0.0270(11) 0.0764(19) 0.0646(16) 0.0249(15) 0.0056(11) -0.0082(12)
C6 0.0427(13) 0.0725(18) 0.0509(14) 0.0057(14) -0.0049(11) -0.0253(13)
C7 0.0468(12) 0.0476(13) 0.0348(10) 0.0009(10) 0.0025(9) -0.0151(10)
C8 0.077(2) 0.0567(16) 0.0518(15) -0.0230(13) 0.0139(14) -0.0247(15)
C9 0.083(2) 0.0518(15) 0.0568(16) -0.0216(13) 0.0292(15) -0.0026(14)
C10 0.0473(13) 0.0422(12) 0.0469(12) -0.0088(10) 0.0191(10) 0.0018(10)
C11 0.0305(9) 0.0320(9) 0.0309(9) 0.0047(7) 0.0064(7) -0.0044(7)
C12 0.0270(9) 0.0339(10) 0.0384(10) 0.0115(8) 0.0118(8) 0.0010(8)
S 0.0308(2) 0.0216(2) 0.0340(2) -0.00129(17) 0.01431(18) -0.00055(16)
O1 0.0398(8) 0.0458(9) 0.0602(10) 0.0246(8) 0.0276(7) 0.0116(7)
O2 0.0526(9) 0.0315(7) 0.0422(8) 0.0105(6) 0.0222(7) 0.0117(6)
O3 0.0526(9) 0.0285(7) 0.0444(8) -0.0082(6) 0.0200(7) 0.0033(6)
O4 0.0343(8) 0.0515(10) 0.0742(12) -0.0298(9) 0.0155(8) -0.0068(7)
O5 0.0749(12) 0.0276(8) 0.0365(8) 0.0008(7) 0.0004(8) -0.0144(8)
O6 0.0383(8) 0.0312(8) 0.0404(8) 0.0036(6) 0.0142(7) 0.0043(6)
O7 0.0792(12) 0.0234(7) 0.0331(8) 0.0014(6) 0.0158(8) -0.0014(7)

loop_
_geom_bond_atom_site_label_1
_geom_bond_atom_site_label_2
_geom_bond_distance
_geom_bond_site_symmetry_2
_geom_bond_publ_flag
Mn O1 2.1278(15) . ?
Mn O7 2.1530(16) . ?
Mn O5 2.1611(16) . ?
Mn O6 2.2084(15) . ?
Mn N2 2.2618(17) . ?
Mn N1 2.2850(18) . ?
N1 C1 1.324(3) . ?
N1 C12 1.351(3) . ?
N2 C10 1.321(3) . ?
N2 C11 1.361(3) . ?
C1 C2 1.397(4) . ?
C1 H1 0.93(3) . ?
C2 C3 1.355(5) . ?
C2 H2 0.96(4) . ?
C3 C4 1.401(4) . ?
C3 H3 0.88(3) . ?
C4 C12 1.413(3) . ?
C4 C5 1.424(4) . ?
C5 C6 1.327(5) . ?
C5 H5 0.88(3) . ?
C6 C7 1.440(4) . ?
C6 H6 1.00(3) . ?
C7 C8 1.395(4) . ?
C7 C11 1.404(3) . ?
C8 C9 1.362(5) . ?
C8 H8 0.93(4) . ?
C9 C10 1.402(4) . ?
C9 H9 0.87(3) . ?
C10 H10 0.94(3) . ?
C11 C12 1.440(3) . ?
S O4 1.4521(16) . ?
S O1 1.4669(15) . ?
S O3 1.4699(14) . ?
S O2 1.4877(15) . ?
O5 HAO5 0.82(3) . ?
O5 HBO5 0.83(3) . ?
O6 HAO6 0.89(3) . ?
O6 HBO6 0.82(3) . ?
O7 HAO7 0.86(3) . ?
O7 HBO7 0.80(3) . ?
